data_7044812
loop_
_publ_author_name
'Lin, Hongyan'
'Zhao, Jing'
'Song, Ge'
'Luan, Jian'
'Liu, Xiang-Xiang'
'Liu, Guocheng'

_publ_section_title
;
 High quality and high-performance adsorption of Congo red using as-grown
 MWCNT synthesis over Co-MOF as a catalyst precursor via CVD method
;
_journal_name_full 'Dalton Transactions'
_journal_paper_doi 10.1039/C7DT03627B
_journal_year 2017
_chemical_formula_sum 'C24 H20 Co N6 O8'
_chemical_formula_weight 579.39
_chemical_name_systematic
; 
 ? 
;
_space_group_IT_number 14
_symmetry_cell_setting monoclinic
_symmetry_space_group_name_Hall '-P 2yn'
_symmetry_space_group_name_H-M 'P 1 21/n 1'
_atom_sites_solution_hydrogens geom
_atom_sites_solution_primary direct
_atom_sites_solution_secondary difmap
_audit_creation_method SHELXL-97
_audit_update_record
;
2017-09-15 deposited with the CCDC.
2017-11-21 downloaded from the CCDC.
;
_cell_angle_alpha 90.00
_cell_angle_beta 95.857(2)
_cell_angle_gamma 90.00
_cell_formula_units_Z 2
_cell_length_a 6.3792(6)
_cell_length_b 17.4652(16)
_cell_length_c 10.9374(11)
_cell_measurement_reflns_used 5160
_cell_measurement_temperature 296(2)
_cell_measurement_theta_max 28.18
_cell_measurement_theta_min 2.21
_cell_volume 1212.2(2)
_computing_cell_refinement 'SMART (Bruker, 2001)'
_computing_data_collection 'SMART (Bruker, 2001)'
_computing_data_reduction 'SAINT+ (Bruker, 1999)'
_computing_molecular_graphics 'PLATON (Spek, 2003)'
_computing_publication_material 'SHELXTL (1998)'
_computing_structure_refinement 'SHELXL-97 (Sheldrick, 2008)'
_computing_structure_solution 'SHELXS-97 (Sheldrick, 2008)'
_diffrn_ambient_temperature 296(2)
_diffrn_measured_fraction_theta_full 0.999
_diffrn_measured_fraction_theta_max 0.999
_diffrn_measurement_device_type 'CCD area detector'
_diffrn_measurement_method 'phi and omega scans'
_diffrn_radiation_monochromator graphite
_diffrn_radiation_source 'fine-focus sealed tube'
_diffrn_radiation_type MoK\a
_diffrn_radiation_wavelength 0.71073
_diffrn_reflns_av_R_equivalents 0.0328
_diffrn_reflns_av_sigmaI/netI 0.0390
_diffrn_reflns_limit_h_max 8
_diffrn_reflns_limit_h_min -7
_diffrn_reflns_limit_k_max 19
_diffrn_reflns_limit_k_min -23
_diffrn_reflns_limit_l_max 13
_diffrn_reflns_limit_l_min -14
_diffrn_reflns_number 8753
_diffrn_reflns_theta_full 28.18
_diffrn_reflns_theta_max 28.18
_diffrn_reflns_theta_min 2.21
_exptl_absorpt_coefficient_mu 0.772
_exptl_absorpt_correction_T_max 0.857
_exptl_absorpt_correction_T_min 0.787
_exptl_absorpt_correction_type multi-scan
_exptl_absorpt_process_details SADABS
_exptl_crystal_colour YELLOW
_exptl_crystal_density_diffrn 1.587
_exptl_crystal_density_method 'not measured'
_exptl_crystal_description BLOCK
_exptl_crystal_F_000 594
_exptl_crystal_size_max 0.31
_exptl_crystal_size_mid 0.26
_exptl_crystal_size_min 0.20
_refine_diff_density_max 0.278
_refine_diff_density_min -0.269
_refine_diff_density_rms 0.054
_refine_ls_extinction_method none
_refine_ls_goodness_of_fit_ref 1.014
_refine_ls_hydrogen_treatment mixed
_refine_ls_matrix_type full
_refine_ls_number_parameters 218
_refine_ls_number_reflns 2990
_refine_ls_number_restraints 0
_refine_ls_restrained_S_all 1.014
_refine_ls_R_factor_all 0.0607
_refine_ls_R_factor_gt 0.0354
_refine_ls_shift/su_max 0.026
_refine_ls_shift/su_mean 0.003
_refine_ls_structure_factor_coef Fsqd
_refine_ls_weighting_details 'calc w=1/[\s^2^(Fo^2^)+(0.0456P)^2^+0.1729P] where P=(Fo^2^+2Fc^2^)/3'
_refine_ls_weighting_scheme calc
_refine_ls_wR_factor_gt 0.0813
_refine_ls_wR_factor_ref 0.0925
_reflns_number_gt 2154
_reflns_number_total 2991
_reflns_threshold_expression >2sigma(I)
_cod_data_source_file c7dt03627b2.cif
_cod_data_source_block LIN-1
_cod_depositor_comments
;
The following automatic conversions were performed:

'_symmetry_cell_setting' value 'Monoclinic' changed to 'monoclinic'
according to
/home/data/users/saulius/crontab/automatic-downloads/rss-feeds/RSC/lib/dictionaries/cif_core.dic
dictionary named 'cif_core.dic' version 2.4.2 from 2011-04-26.

Automatic conversion script
Id: cif_fix_values 4973 2017-02-22 13:04:09Z antanas 
;
_cod_original_sg_symbol_H-M P21/n
_cod_database_code 7044812

loop_
_symmetry_equiv_pos_as_xyz
'x, y, z'
'-x+1/2, y+1/2, -z+1/2'
'-x, -y, -z'
'x-1/2, -y-1/2, z-1/2'

loop_
_atom_site_label
_atom_site_type_symbol
_atom_site_fract_x
_atom_site_fract_y
_atom_site_fract_z
_atom_site_U_iso_or_equiv
_atom_site_adp_type
_atom_site_occupancy
_atom_site_symmetry_multiplicity
_atom_site_calc_flag
_atom_site_refinement_flags
Co1 Co 0.0000 0.0000 0.5000 0.02799(13) Uani 1 2 d S
N1 N 0.1800(2) 0.08859(8) 0.58804(14) 0.0245(3) Uani 1 1 d .
O1 O -0.2021(2) 0.09053(8) 0.46804(14) 0.0362(3) Uani 1 1 d .
C2 C 0.0822(3) 0.15682(10) 0.57811(17) 0.0239(4) Uani 1 1 d .
N3 N 0.1366(3) 0.02725(9) 0.32031(16) 0.0318(4) Uani 1 1 d .
O2 O -0.2218(3) 0.21781(8) 0.48487(16) 0.0495(4) Uani 1 1 d .
N2 N -0.0576(3) 0.32087(9) 0.69420(17) 0.0341(4) Uani 1 1 d .
C1 C -0.1341(3) 0.15558(11) 0.50350(18) 0.0299(4) Uani 1 1 d .
C3 C 0.1725(3) 0.22232(10) 0.63119(17) 0.0270(4) Uani 1 1 d .
C12 C 0.2473(3) 0.09119(11) 0.3047(2) 0.0327(5) Uani 1 1 d .
C7 C 0.0759(3) 0.30084(11) 0.61220(19) 0.0333(5) Uani 1 1 d .
C6 C 0.3698(3) 0.08409(12) 0.6521(2) 0.0338(5) Uani 1 1 d .
C8 C -0.1658(3) 0.39084(10) 0.69706(19) 0.0303(4) Uani 1 1 d .
C9 C -0.1926(4) 0.44168(13) 0.5993(2) 0.0389(5) Uani 1 1 d .
C5 C 0.4661(4) 0.14685(13) 0.7093(2) 0.0423(6) Uani 1 1 d .
C11 C 0.1119(3) -0.02071(12) 0.2242(2) 0.0354(5) Uani 1 1 d .
C4 C 0.3676(4) 0.21661(13) 0.6986(2) 0.0393(5) Uani 1 1 d .
O3 O 0.1317(3) 0.34251(8) 0.53208(16) 0.0514(5) Uani 1 1 d .
O1W O -0.5760(3) 0.28864(11) 0.37993(16) 0.0504(5) Uani 1 1 d .
C10 C 0.1945(4) -0.00768(12) 0.1153(2) 0.0380(5) Uani 1 1 d .
H6 H 0.431(3) 0.0378(13) 0.6538(19) 0.035(6) Uiso 1 1 d .
H11 H 0.037(3) -0.0642(12) 0.233(2) 0.040(6) Uiso 1 1 d .
H12 H 0.268(3) 0.1255(13) 0.372(2) 0.046(7) Uiso 1 1 d .
H10 H 0.177(3) -0.0420(12) 0.049(2) 0.042(6) Uiso 1 1 d .
H9 H -0.145(4) 0.4299(13) 0.528(2) 0.046(7) Uiso 1 1 d .
H4 H 0.422(4) 0.2600(14) 0.736(2) 0.051(7) Uiso 1 1 d .
H5 H 0.600(4) 0.1426(13) 0.751(2) 0.052(7) Uiso 1 1 d .
H2 H -0.077(4) 0.2864(13) 0.753(2) 0.050(7) Uiso 1 1 d .
H1WB H -0.662(5) 0.2999(16) 0.432(3) 0.068(9) Uiso 1 1 d .
H1WA H -0.476(5) 0.2704(17) 0.428(3) 0.077(10) Uiso 1 1 d .

loop_
_atom_site_aniso_label
_atom_site_aniso_U_11
_atom_site_aniso_U_22
_atom_site_aniso_U_33
_atom_site_aniso_U_23
_atom_site_aniso_U_13
_atom_site_aniso_U_12
Co1 0.0278(2) 0.01894(19) 0.0380(2) -0.00101(15) 0.00702(15) -0.00291(16)
N1 0.0241(8) 0.0197(8) 0.0302(9) 0.0020(6) 0.0053(6) 0.0014(6)
O1 0.0280(7) 0.0300(8) 0.0495(9) -0.0017(7) -0.0011(6) 0.0004(6)
C2 0.0266(9) 0.0204(9) 0.0262(10) 0.0037(7) 0.0097(8) 0.0020(7)
N3 0.0355(9) 0.0235(8) 0.0383(10) 0.0021(7) 0.0134(8) -0.0042(7)
O2 0.0464(10) 0.0319(8) 0.0673(12) 0.0024(8) -0.0084(8) 0.0149(7)
N2 0.0471(11) 0.0214(8) 0.0368(10) 0.0022(7) 0.0184(8) 0.0060(8)
C1 0.0293(10) 0.0294(10) 0.0317(11) 0.0030(8) 0.0065(8) 0.0060(8)
C3 0.0328(10) 0.0215(9) 0.0285(10) -0.0007(7) 0.0117(8) 0.0016(8)
C12 0.0408(12) 0.0265(10) 0.0327(12) -0.0024(9) 0.0127(9) -0.0031(9)
C7 0.0415(12) 0.0226(9) 0.0380(12) -0.0005(8) 0.0150(9) 0.0009(9)
C6 0.0293(10) 0.0264(11) 0.0456(13) 0.0020(9) 0.0035(9) 0.0060(9)
C8 0.0342(10) 0.0212(9) 0.0373(12) -0.0023(8) 0.0123(9) 0.0014(8)
C9 0.0522(14) 0.0340(12) 0.0325(12) -0.0007(9) 0.0133(10) 0.0071(10)
C5 0.0349(12) 0.0401(13) 0.0493(15) -0.0040(10) -0.0080(11) 0.0025(10)
C11 0.0385(12) 0.0265(11) 0.0424(13) 0.0006(9) 0.0101(10) -0.0048(9)
C4 0.0416(13) 0.0306(11) 0.0450(14) -0.0098(10) 0.0007(10) -0.0033(10)
O3 0.0701(12) 0.0302(8) 0.0612(11) 0.0138(7) 0.0417(9) 0.0134(8)
O1W 0.0481(10) 0.0671(12) 0.0361(10) -0.0039(8) 0.0054(8) 0.0245(9)
C10 0.0467(13) 0.0324(12) 0.0360(12) -0.0061(9) 0.0097(10) -0.0075(10)

loop_
_atom_type_symbol
_atom_type_description
_atom_type_scat_dispersion_real
_atom_type_scat_dispersion_imag
_atom_type_scat_source
C C 0.0033 0.0016 'International Tables Vol C Tables 4.2.6.8 and 6.1.1.4'
H H 0.0000 0.0000 'International Tables Vol C Tables 4.2.6.8 and 6.1.1.4'
N N 0.0061 0.0033 'International Tables Vol C Tables 4.2.6.8 and 6.1.1.4'
O O 0.0106 0.0060 'International Tables Vol C Tables 4.2.6.8 and 6.1.1.4'
Co Co 0.3494 0.9721 'International Tables Vol C Tables 4.2.6.8 and 6.1.1.4'

loop_
_geom_angle_atom_site_label_1
_geom_angle_atom_site_label_2
_geom_angle_atom_site_label_3
_geom_angle
_geom_angle_site_symmetry_1
_geom_angle_site_symmetry_3
O1 Co1 O1 180.0 3_556 .
O1 Co1 N1 79.32(6) 3_556 3_556
O1 Co1 N1 100.68(6) . 3_556
O1 Co1 N1 100.68(6) 3_556 .
O1 Co1 N1 79.32(6) . .
N1 Co1 N1 180.0 3_556 .
O1 Co1 N3 91.08(6) 3_556 .
O1 Co1 N3 88.92(6) . .
N1 Co1 N3 89.87(6) 3_556 .
N1 Co1 N3 90.13(6) . .
O1 Co1 N3 88.92(6) 3_556 3_556
O1 Co1 N3 91.08(6) . 3_556
N1 Co1 N3 90.13(6) 3_556 3_556
N1 Co1 N3 89.87(6) . 3_556
N3 Co1 N3 180.0 . 3_556
C6 N1 C2 118.84(16) . .
C6 N1 Co1 128.30(13) . .
C2 N1 Co1 112.84(12) . .
C1 O1 Co1 116.85(12) . .
N1 C2 C3 121.98(17) . .
N1 C2 C1 114.62(16) . .
C3 C2 C1 123.40(16) . .
C11 N3 C12 116.21(18) . .
C11 N3 Co1 121.38(13) . .
C12 N3 Co1 122.41(14) . .
C7 N2 C8 125.95(18) . .
O2 C1 O1 127.44(19) . .
O2 C1 C2 116.49(17) . .
O1 C1 C2 116.07(16) . .
C2 C3 C4 118.55(18) . .
C2 C3 C7 123.21(18) . .
C4 C3 C7 118.10(18) . .
N3 C12 C8 123.88(19) . 4_665
O3 C7 N2 125.09(19) . .
O3 C7 C3 119.76(18) . .
N2 C7 C3 114.97(17) . .
N1 C6 C5 122.0(2) . .
C9 C8 C12 118.73(18) . 4_566
C9 C8 N2 124.18(19) . .
C12 C8 N2 117.09(18) 4_566 .
C10 C9 C8 117.5(2) 4_566 .
C4 C5 C6 119.4(2) . .
N3 C11 C10 123.6(2) . .
C5 C4 C3 119.3(2) . .
C11 C10 C9 120.1(2) . 4_665

loop_
_geom_bond_atom_site_label_1
_geom_bond_atom_site_label_2
_geom_bond_distance
_geom_bond_site_symmetry_2
Co1 O1 2.0475(13) 3_556
Co1 O1 2.0475(13) .
Co1 N1 2.1010(15) 3_556
Co1 N1 2.1010(15) .
Co1 N3 2.2800(16) .
Co1 N3 2.2801(16) 3_556
N1 C6 1.338(2) .
N1 C2 1.344(2) .
O1 C1 1.263(2) .
C2 C3 1.382(3) .
C2 C1 1.530(3) .
N3 C11 1.341(3) .
N3 C12 1.341(2) .
O2 C1 1.230(2) .
N2 C7 1.345(3) .
N2 C8 1.405(2) .
C3 C4 1.384(3) .
C3 C7 1.509(3) .
C12 C8 1.387(3) 4_665
C7 O3 1.220(2) .
C6 C5 1.375(3) .
C8 C9 1.387(3) .
C8 C12 1.387(3) 4_566
C9 C10 1.380(3) 4_566
C5 C4 1.370(3) .
C11 C10 1.370(3) .
C10 C9 1.380(3) 4_665
